data_1539670
loop_
_publ_author_name
'Fedin, V.P.'
'Fedorov, V.E.'
'Imoto, H.'
'Daito, T.'

_publ_section_title
;
 Synthesis and structure of Nb2 (mue-Se2)2 (Te2 I6)2
;
_journal_name_full Polyhedron
_journal_page_first 995
_journal_page_last 998
_journal_volume 16
_journal_year 1997
_chemical_formula_sum 'I12 Nb2 Se4 Te4'
_chemical_name_systematic 'Nb2 (Se2)2 (Te I3)4'
_space_group_IT_number 2
_symmetry_space_group_name_Hall '-P 1'
_symmetry_space_group_name_H-M 'P -1'
_cell_angle_alpha 95.67
_cell_angle_beta 116.19
_cell_angle_gamma 98.19
_cell_formula_units_Z 2
_cell_length_a 11.745
_cell_length_b 14.96
_cell_length_c 10.831
_cell_volume 1662.032
_citation_journal_id_ASTM PLYHDE
_cod_data_source_file Fedin_PLYHDE_1997_1789.cif
_cod_data_source_block I12Nb2Se4Te4
_cod_original_cell_volume 1662.031
_cod_database_code 1539670

loop_
_symmetry_equiv_pos_as_xyz
x,y,z
-x,-y,-z

loop_
_atom_site_label
_atom_site_type_symbol
_atom_site_fract_x
_atom_site_fract_y
_atom_site_fract_z
_atom_site_occupancy
_atom_site_U_iso_or_equiv
Te1 Te+2 0.14199 0.24756 0.59533 1 0.0
I8 I-1 0.55967 0.11241 0.28914 1 0.0
I3 I-1 0.06802 0.38764 0.4515 1 0.0
I9 I-1 0.1909 0.36489 0.13403 1 0.0
I1 I-1 0.37722 0.38946 0.85431 1 0.0
Te2 Te+2 0.57861 0.25404 0.96591 1 0.0
I4 I-1 -0.01144 0.1073 0.37339 1 0.0
I10 I-1 0.14398 0.08638 0.0706 1 0.0
Se1 Se-1 0.3879 0.37088 0.5062 1 0.0
Te4 Te+2 0.78425 0.25898 0.54286 1 0.0
I12 I-1 0.8737 0.13522 0.714 1 0.0
Se4 Se-1 0.5356 0.12767 0.6263 1 0.0
Se3 Se-1 0.3286 0.12064 0.45091 1 0.0
I6 I-1 0.7113 0.11479 0.99173 1 0.0
Se2 Se-1 0.5947 0.37906 0.68251 1 0.0
I11 I-1 0.93133 0.41165 0.7516 1 0.0
Nb1 Nb+5 0.41306 0.25002 0.67015 1 0.0
I5 I-1 0.78944 0.39719 0.05979 1 0.0
I2 I-1 0.30541 0.1109 0.78683 1 0.0
Nb2 Nb+5 0.51134 0.24941 0.46456 1 0.0
Te3 Te+2 0.34595 0.23959 0.16755 1 0.0
I7 I-1 0.61053 0.3865 0.33926 1 0.0
